data_2209410
loop_
_publ_author_name
'Johnston, Andrea'
'Florence, Alastair J.'
'Kennedy, Alan R.'

_publ_section_title
;
 Hydrochlorothiazide <i>N</i>,<i>N</i>-dimethylacetamide disolvate
;
_journal_coeditor_code BT2101
_journal_issue 7
_journal_name_full 'Acta Crystallographica Section E'
_journal_page_first o2926
_journal_page_last o2928
_journal_paper_doi 10.1107/S1600536806022859
_journal_volume 62
_journal_year 2006
_chemical_formula_iupac 'C7 H8 Cl N3 O4 S2, 2C4 H9 N O'
_chemical_formula_moiety 'C7 H8 Cl N3 O4 S2, 2C4 H9 N O'
_chemical_formula_sum 'C15 H26 Cl N5 O6 S2'
_chemical_formula_weight 471.98
_chemical_name_common 'hydrochlorothiazide N,N-dimethylacetamide solvate (1/2)'
_chemical_name_systematic
;
6-chloro-3,4-dihydro-2H-1,2,4-benzothiadiazine-7-sulfonamide 1,1-dioxide
dimethylacetamide disolvate
;
_space_group_IT_number 14
_symmetry_cell_setting monoclinic
_symmetry_space_group_name_Hall '-P 2ybc'
_symmetry_space_group_name_H-M 'P 1 21/c 1'
_atom_sites_solution_hydrogens geom
_atom_sites_solution_primary direct
_atom_sites_solution_secondary difmap
_cell_angle_alpha 90.00
_cell_angle_beta 106.875(2)
_cell_angle_gamma 90.00
_cell_formula_units_Z 4
_cell_length_a 17.0841(6)
_cell_length_b 7.3905(3)
_cell_length_c 17.7937(7)
_cell_measurement_reflns_used 4979
_cell_measurement_temperature 123(2)
_cell_measurement_theta_max 27.10
_cell_measurement_theta_min 1.00
_cell_volume 2149.89(14)
_computing_cell_refinement 'DENZO and COLLECT'
_computing_data_collection 'COLLECT (Hooft, 1988) and DENZO (Otwinowski & Minor, 1997)'
_computing_data_reduction DENZO
_computing_molecular_graphics 'PLATON (Spek, 2003)'
_computing_publication_material SHELXL97
_computing_structure_refinement 'SHELXL97 (Sheldrick, 1997)'
_computing_structure_solution 'SHELXS97 (Sheldrick, 1997)'
_diffrn_ambient_temperature 123(2)
_diffrn_measured_fraction_theta_full 0.999
_diffrn_measurement_device_type 'Nonius KappaCCD'
_diffrn_measurement_method '\w and \f'
_diffrn_radiation_monochromator graphite
_diffrn_radiation_source 'fine-focus sealed tube'
_diffrn_radiation_type MoK\a
_diffrn_radiation_wavelength 0.71073
_diffrn_reflns_av_R_equivalents 0.0670
_diffrn_reflns_av_sigmaI/netI 0.1183
_diffrn_reflns_limit_h_max 21
_diffrn_reflns_limit_h_min -21
_diffrn_reflns_limit_k_max 6
_diffrn_reflns_limit_k_min -9
_diffrn_reflns_limit_l_max 22
_diffrn_reflns_limit_l_min -22
_diffrn_reflns_number 7559
_diffrn_reflns_theta_full 27.09
_diffrn_reflns_theta_max 27.09
_diffrn_reflns_theta_min 1.25
_exptl_absorpt_coefficient_mu 0.414
_exptl_absorpt_correction_type none
_exptl_crystal_colour colourless
_exptl_crystal_density_diffrn 1.458
_exptl_crystal_density_method 'not measured'
_exptl_crystal_description prism
_exptl_crystal_F_000 992
_exptl_crystal_size_max 0.20
_exptl_crystal_size_mid 0.14
_exptl_crystal_size_min 0.08
_refine_diff_density_max 0.380
_refine_diff_density_min -0.380
_refine_ls_extinction_method none
_refine_ls_goodness_of_fit_ref 1.013
_refine_ls_hydrogen_treatment mixed
_refine_ls_matrix_type full
_refine_ls_number_parameters 288
_refine_ls_number_reflns 4744
_refine_ls_number_restraints 0
_refine_ls_restrained_S_all 1.013
_refine_ls_R_factor_all 0.1454
_refine_ls_R_factor_gt 0.0577
_refine_ls_shift/su_max 0.000
_refine_ls_shift/su_mean 0.000
_refine_ls_structure_factor_coef Fsqd
_refine_ls_weighting_details 'calc w=1/[\s^2^(Fo^2^)+(0.0486P)^2^+0.4808P] where P=(Fo^2^+2Fc^2^)/3'
_refine_ls_weighting_scheme calc
_refine_ls_wR_factor_gt 0.0964
_refine_ls_wR_factor_ref 0.1208
_reflns_number_gt 2544
_reflns_number_total 4744
_reflns_threshold_expression I>2\s(I)
_cod_data_source_file bt2101.cif
_cod_data_source_block I
_cod_original_sg_symbol_H-M 'P 21/c'
_cod_database_code 2209410
_cod_database_fobs_code 2209410

loop_
_symmetry_equiv_pos_as_xyz
'x, y, z'
'-x, y+1/2, -z+1/2'
'-x, -y, -z'
'x, -y-1/2, z-1/2'

loop_
_atom_site_type_symbol
_atom_site_label
_atom_site_fract_x
_atom_site_fract_y
_atom_site_fract_z
_atom_site_U_iso_or_equiv
_atom_site_adp_type
_atom_site_calc_flag
_atom_site_refinement_flags
_atom_site_occupancy
_atom_site_disorder_assembly
_atom_site_disorder_group
Cl Cl1 0.16219(5) 0.42882(11) 0.32597(5) 0.0324(2) Uani d . 1 . .
S S1 0.35182(5) -0.20503(12) 0.22599(5) 0.0282(2) Uani d . 1 . .
S S2 0.11163(5) 0.00683(11) 0.35166(5) 0.0275(2) Uani d . 1 . .
O O1 0.37516(12) -0.3338(3) 0.28875(13) 0.0336(6) Uani d . 1 . .
O O2 0.31010(13) -0.2697(3) 0.14910(13) 0.0420(7) Uani d . 1 . .
O O3 0.10866(13) -0.1865(3) 0.34756(14) 0.0366(6) Uani d . 1 . .
O O4 0.12786(13) 0.0924(3) 0.42702(12) 0.0323(6) Uani d . 1 . .
N N1 0.43442(16) -0.1002(4) 0.22180(16) 0.0277(7) Uani d . 1 . .
N N2 0.37250(16) 0.1930(4) 0.20213(18) 0.0327(8) Uani d . 1 . .
N N3 0.02765(17) 0.0846(5) 0.2979(2) 0.0296(7) Uani d . 1 . .
C C1 0.4161(2) 0.0582(5) 0.1713(2) 0.0343(9) Uani d . 1 . .
H H1A 0.4677 0.1109 0.1666 0.041 Uiso calc R 1 . .
H H1B 0.3826 0.0217 0.1182 0.041 Uiso calc R 1 . .
C C2 0.31340(18) 0.1506(4) 0.23653(18) 0.0241(8) Uani d . 1 . .
C C3 0.27045(17) 0.2885(4) 0.26157(18) 0.0265(8) Uani d . 1 . .
H H3 0.2826 0.4114 0.2540 0.032 Uiso calc R 1 . .
C C4 0.21091(18) 0.2481(4) 0.29705(18) 0.0235(8) Uani d . 1 . .
C C5 0.19042(17) 0.0684(4) 0.30895(17) 0.0218(7) Uani d . 1 . .
C C6 0.23353(17) -0.0684(4) 0.28549(17) 0.0219(7) Uani d . 1 . .
H H6 0.2211 -0.1911 0.2932 0.026 Uiso calc R 1 . .
C C7 0.29477(17) -0.0286(4) 0.25075(17) 0.0220(8) Uani d . 1 . .
O O1S 0.02987(13) 0.9177(3) 0.15273(13) 0.0345(6) Uani d . 1 . .
C C2S 0.1018(2) 0.6895(4) 0.0857(2) 0.0353(9) Uani d . 1 . .
H H2S1 0.1452 0.6625 0.1334 0.053 Uiso d PR 0.608(12) A .
H H2S2 0.1116 0.6214 0.0413 0.053 Uiso d PR 0.608(12) . .
H H2S3 0.0488 0.6563 0.0913 0.053 Uiso d PR 0.608(12) . .
H H2S4 0.1564 0.6609 0.1202 0.053 Uiso d PR 0.392(12) . .
H H2S5 0.1030 0.6907 0.0310 0.053 Uiso d PR 0.392(12) . .
H H2S6 0.0628 0.5977 0.0921 0.053 Uiso d PR 0.392(12) . .
N N2S 0.1023(3) 0.8849(7) 0.0686(3) 0.0252(19) Uani d P 0.608(12) A 1
C C6S 0.0727(5) 1.1960(13) 0.1004(5) 0.027(3) Uiso d P 0.608(12) A 1
H H6S1 0.0425 1.2554 0.1326 0.041 Uiso calc PR 0.608(12) A 1
H H6S2 0.0492 1.2310 0.0454 0.041 Uiso calc PR 0.608(12) A 1
H H6S3 0.1302 1.2330 0.1184 0.041 Uiso calc PR 0.608(12) A 1
C C5S 0.0668(3) 0.9902(10) 0.1081(3) 0.0244(19) Uani d P 0.608(12) A 1
C C7S 0.1485(4) 0.9454(12) 0.0156(4) 0.0322(19) Uiso d P 0.608(12) A 1
H H7S1 0.1233 1.0552 -0.0118 0.048 Uiso calc PR 0.608(12) A 1
H H7S2 0.1480 0.8502 -0.0228 0.048 Uiso calc PR 0.608(12) A 1
H H7S3 0.2051 0.9713 0.0461 0.048 Uiso calc PR 0.608(12) A 1
C C1S 0.0755(6) 0.8753(16) 0.1077(7) 0.029(3) Uiso d P 0.392(12) A 2
N N1S 0.0990(5) 1.0187(13) 0.0733(5) 0.028(3) Uiso d P 0.392(12) A 2
C C4S 0.1538(6) 1.0100(17) 0.0235(6) 0.029(3) Uiso d P 0.392(12) A 2
H H4S1 0.2031 0.9418 0.0506 0.044 Uiso calc PR 0.392(12) A 2
H H4S2 0.1691 1.1329 0.0125 0.044 Uiso calc PR 0.392(12) A 2
H H4S3 0.1258 0.9494 -0.0261 0.044 Uiso calc PR 0.392(12) A 2
C C3S 0.0738(8) 1.201(2) 0.0833(8) 0.035(4) Uiso d P 0.392(12) A 2
H H3S1 0.0215 1.1984 0.0956 0.053 Uiso calc PR 0.392(12) A 2
H H3S2 0.0676 1.2694 0.0348 0.053 Uiso calc PR 0.392(12) A 2
H H3S3 0.1153 1.2592 0.1265 0.053 Uiso calc PR 0.392(12) A 2
C C10S 0.5241(2) 0.7173(5) 0.0822(2) 0.0492(11) Uani d . 1 . .
H H10A 0.5221 0.8096 0.1210 0.074 Uiso d PR 0.559(10) B .
H H10B 0.5516 0.7690 0.0451 0.074 Uiso d PR 0.559(10) . .
H H10C 0.5527 0.6112 0.1070 0.074 Uiso d PR 0.559(10) . .
H H10D 0.5168 0.8230 0.1127 0.074 Uiso d PR 0.441(10) . .
H H10E 0.5208 0.7548 0.0286 0.074 Uiso d PR 0.441(10) . .
H H10F 0.5777 0.6626 0.1068 0.074 Uiso d PR 0.441(10) . .
O O2S 0.45606(14) 0.4448(3) 0.12565(13) 0.0381(6) Uani d . 1 . .
C C13S 0.3276(6) 0.4946(15) 0.0121(6) 0.032(3) Uiso d P 0.441(10) B 3
H H13A 0.3461 0.3763 0.0355 0.048 Uiso calc PR 0.441(10) B 3
H H13B 0.3022 0.4803 -0.0446 0.048 Uiso calc PR 0.441(10) B 3
H H13C 0.2876 0.5452 0.0361 0.048 Uiso calc PR 0.441(10) B 3
N N4S 0.3859(5) 0.5960(10) 0.0233(5) 0.035(3) Uiso d P 0.441(10) B 3
C C12S 0.4554(6) 0.5744(13) 0.0803(5) 0.031(2) Uiso d P 0.441(10) B 3
C C14S 0.3631(7) 0.7524(13) -0.0302(6) 0.048(3) Uiso d P 0.441(10) B 3
H H14A 0.3999 0.8539 -0.0091 0.072 Uiso calc PR 0.441(10) B 3
H H14B 0.3066 0.7879 -0.0350 0.072 Uiso calc PR 0.441(10) B 3
H H14C 0.3678 0.7192 -0.0820 0.072 Uiso calc PR 0.441(10) B 3
N N3S 0.4420(3) 0.6676(8) 0.0396(3) 0.036(2) Uiso d P 0.559(10) B 4
C C8S 0.4111(4) 0.5235(10) 0.0650(4) 0.031(2) Uiso d P 0.559(10) B 4
C C9S 0.3193(4) 0.4448(12) 0.0216(5) 0.032(2) Uiso d P 0.559(10) B 4
H H9S1 0.3060 0.3488 0.0539 0.048 Uiso calc PR 0.559(10) B 4
H H9S2 0.3178 0.3956 -0.0299 0.048 Uiso calc PR 0.559(10) B 4
H H9S3 0.2792 0.5428 0.0150 0.048 Uiso calc PR 0.559(10) B 4
C C11S 0.4025(6) 0.7766(11) -0.0286(4) 0.052(2) Uiso d P 0.559(10) B 4
H H11A 0.3549 0.7120 -0.0618 0.078 Uiso d PR 0.559(10) B 4
H H11B 0.4413 0.8004 -0.0586 0.078 Uiso d PR 0.559(10) B 4
H H11C 0.3849 0.8915 -0.0114 0.078 Uiso d PR 0.559(10) B 4
H H1N 0.461(2) -0.085(6) 0.263(2) 0.062 Uiso d . 1 . .
H H3N 0.016(2) 0.188(5) 0.311(2) 0.041(12) Uiso d . 1 . .
H H4N 0.0164(19) 0.058(5) 0.252(2) 0.031(11) Uiso d . 1 . .
H H2N 0.3790(19) 0.302(5) 0.1912(19) 0.038(11) Uiso d . 1 . .

loop_
_atom_site_aniso_label
_atom_site_aniso_U_11
_atom_site_aniso_U_22
_atom_site_aniso_U_33
_atom_site_aniso_U_12
_atom_site_aniso_U_13
_atom_site_aniso_U_23
Cl1 0.0320(5) 0.0210(4) 0.0495(6) 0.0033(4) 0.0199(4) -0.0037(4)
S1 0.0227(4) 0.0283(5) 0.0371(5) -0.0016(4) 0.0141(4) -0.0104(5)
S2 0.0283(5) 0.0218(5) 0.0390(6) 0.0032(4) 0.0201(4) 0.0029(4)
O1 0.0307(13) 0.0238(13) 0.0510(16) 0.0030(10) 0.0191(12) -0.0005(12)
O2 0.0286(13) 0.0564(17) 0.0419(15) -0.0058(12) 0.0115(11) -0.0280(13)
O3 0.0413(14) 0.0198(13) 0.0620(17) 0.0033(11) 0.0358(12) 0.0054(12)
O4 0.0352(13) 0.0386(14) 0.0274(13) 0.0058(11) 0.0159(11) 0.0018(12)
N1 0.0217(16) 0.0312(17) 0.0326(18) -0.0019(13) 0.0116(13) -0.0030(16)
N2 0.0296(17) 0.0246(18) 0.051(2) 0.0003(15) 0.0238(15) 0.0020(16)
N3 0.0270(16) 0.0279(19) 0.037(2) 0.0005(14) 0.0137(15) -0.0080(18)
C1 0.0305(19) 0.041(2) 0.037(2) 0.0010(17) 0.0182(17) -0.0030(19)
C2 0.0182(17) 0.0271(19) 0.0272(19) -0.0020(15) 0.0070(15) -0.0006(16)
C3 0.0227(17) 0.0206(18) 0.036(2) -0.0029(15) 0.0087(16) 0.0019(17)
C4 0.0231(17) 0.0194(19) 0.030(2) 0.0053(14) 0.0103(15) -0.0035(15)
C5 0.0196(16) 0.0221(18) 0.0233(18) 0.0004(15) 0.0059(14) -0.0009(15)
C6 0.0242(17) 0.0188(17) 0.0236(18) -0.0021(15) 0.0082(14) -0.0015(15)
C7 0.0181(16) 0.027(2) 0.0217(18) -0.0017(14) 0.0069(14) -0.0065(15)
O1S 0.0334(13) 0.0397(15) 0.0380(14) -0.0056(12) 0.0224(12) -0.0023(12)
C2S 0.035(2) 0.024(2) 0.051(2) 0.0001(17) 0.0188(18) -0.0026(18)
N2S 0.030(3) 0.024(4) 0.027(3) -0.003(2) 0.016(2) -0.003(2)
C5S 0.016(3) 0.035(4) 0.022(4) 0.000(3) 0.005(3) -0.006(3)
C10S 0.060(3) 0.046(3) 0.053(3) -0.004(2) 0.035(2) -0.003(2)
O2S 0.0426(15) 0.0359(15) 0.0347(14) 0.0057(12) 0.0097(12) 0.0093(12)

loop_
_atom_type_symbol
_atom_type_description
_atom_type_scat_dispersion_real
_atom_type_scat_dispersion_imag
_atom_type_scat_source
Cl Cl 0.1484 0.1585 'International Tables Vol C Tables 4.2.6.8 and 6.1.1.4'
S S 0.1246 0.1234 'International Tables Vol C Tables 4.2.6.8 and 6.1.1.4'
O O 0.0106 0.0060 'International Tables Vol C Tables 4.2.6.8 and 6.1.1.4'
N N 0.0061 0.0033 'International Tables Vol C Tables 4.2.6.8 and 6.1.1.4'
C C 0.0033 0.0016 'International Tables Vol C Tables 4.2.6.8 and 6.1.1.4'
H H 0.0000 0.0000 'International Tables Vol C Tables 4.2.6.8 and 6.1.1.4'

loop_
_diffrn_measured_fraction_theta_max
0.999

loop_
_geom_angle_atom_site_label_1
_geom_angle_atom_site_label_2
_geom_angle_atom_site_label_3
_geom_angle
O2 S1 O1 118.19(14)
O2 S1 N1 108.25(14)
O1 S1 N1 107.61(14)
O2 S1 C7 109.22(14)
O1 S1 C7 110.25(14)
N1 S1 C7 102.07(15)
O3 S2 O4 118.81(14)
O3 S2 N3 108.62(16)
O4 S2 N3 107.48(17)
O3 S2 C5 104.63(14)
O4 S2 C5 108.69(14)
N3 S2 C5 108.22(15)
C1 N1 S1 112.1(2)
C1 N1 H1N 116(3)
S1 N1 H1N 109(3)
C2 N2 C1 122.9(3)
C2 N2 H2N 119(2)
C1 N2 H2N 117(2)
S2 N3 H3N 114(2)
S2 N3 H4N 115(2)
H3N N3 H4N 121(4)
N2 C1 N1 111.3(3)
N2 C1 H1A 109.4
N1 C1 H1A 109.4
N2 C1 H1B 109.4
N1 C1 H1B 109.4
H1A C1 H1B 108.0
N2 C2 C3 120.1(3)
N2 C2 C7 122.4(3)
C3 C2 C7 117.5(3)
C4 C3 C2 120.9(3)
C4 C3 H3 119.6
C2 C3 H3 119.6
C3 C4 C5 121.6(3)
C3 C4 Cl1 116.9(2)
C5 C4 Cl1 121.5(2)
C6 C5 C4 117.8(3)
C6 C5 S2 118.4(2)
C4 C5 S2 123.8(2)
C5 C6 C7 120.9(3)
C5 C6 H6 119.5
C7 C6 H6 119.5
C6 C7 C2 121.2(3)
C6 C7 S1 119.8(2)
C2 C7 S1 118.9(2)
C5S O1S C1S 39.1(4)
N2S C2S C1S 36.4(4)
N2S C2S H2S1 109.4
C1S C2S H2S1 99.6
N2S C2S H2S2 108.7
C1S C2S H2S2 142.2
H2S1 C2S H2S2 109.3
N2S C2S H2S3 109.3
C1S C2S H2S3 81.3
H2S1 C2S H2S3 110.8
H2S2 C2S H2S3 109.4
N2S C2S H2S4 106.1
C1S C2S H2S4 109.2
H2S1 C2S H2S4 20.3
H2S2 C2S H2S4 92.3
H2S3 C2S H2S4 128.9
N2S C2S H2S5 77.5
C1S C2S H2S5 109.8
H2S1 C2S H2S5 129.7
H2S2 C2S H2S5 32.4
H2S3 C2S H2S5 113.3
H2S4 C2S H2S5 109.5
N2S C2S H2S6 138.3
C1S C2S H2S6 109.4
H2S1 C2S H2S6 97.3
H2S2 C2S H2S6 91.1
H2S3 C2S H2S6 29.3
H2S4 C2S H2S6 109.5
H2S5 C2S H2S6 109.5
C5S N2S C7S 125.7(6)
C5S N2S C2S 116.1(6)
C7S N2S C2S 117.9(5)
O1S C5S N2S 118.5(6)
O1S C5S C6S 122.2(6)
N2S C5S C6S 119.3(7)
O1S C1S N1S 113.6(10)
O1S C1S C2S 130.1(10)
N1S C1S C2S 116.3(10)
C1S N1S C3S 122.8(11)
C1S N1S C4S 124.7(10)
C3S N1S C4S 112.5(9)
N1S C4S H4S1 109.5
N1S C4S H4S2 109.5
H4S1 C4S H4S2 109.5
N1S C4S H4S3 109.5
H4S1 C4S H4S3 109.5
H4S2 C4S H4S3 109.5
N1S C3S H3S1 109.5
N1S C3S H3S2 109.5
H3S1 C3S H3S2 109.5
N1S C3S H3S3 109.5
H3S1 C3S H3S3 109.5
H3S2 C3S H3S3 109.5
N3S C10S C12S 37.6(3)
N3S C10S H10A 108.9
C12S C10S H10A 107.8
N3S C10S H10B 109.0
C12S C10S H10B 137.8
H10A C10S H10B 108.7
N3S C10S H10C 108.9
C12S C10S H10C 74.9
H10A C10S H10C 111.2
H10B C10S H10C 110.1
N3S C10S H10D 103.6
C12S C10S H10D 109.5
H10A C10S H10D 10.4
H10B C10S H10D 102.9
H10C C10S H10D 121.7
N3S C10S H10E 77.7
C12S C10S H10E 109.8
H10A C10S H10E 119.0
H10B C10S H10E 31.3
H10C C10S H10E 123.8
H10D C10S H10E 109.5
N3S C10S H10F 140.7
C12S C10S H10F 109.1
H10A C10S H10F 101.0
H10B C10S H10F 83.9
H10C C10S H10F 34.3
H10D C10S H10F 109.5
H10E C10S H10F 109.5
C12S O2S C8S 37.9(4)
C13S N4S C12S 124.0(9)
C13S N4S C14S 109.1(8)
C12S N4S C14S 126.6(8)
O2S C12S N4S 115.0(8)
O2S C12S C10S 129.4(8)
N4S C12S C10S 115.6(8)
N4S C14S H11A 99.0
H14A C14S H11A 132.3
H14B C14S H11A 95.3
H14C C14S H11A 22.9
N4S C14S H11C 121.9
H14A C14S H11C 19.2
H14B C14S H11C 90.7
H14C C14S H11C 113.8
H11A C14S H11C 133.8
C8S N3S C10S 116.7(6)
C8S N3S C11S 126.8(7)
C10S N3S C11S 116.5(5)
O2S C8S N3S 117.2(6)
O2S C8S C9S 119.8(6)
N3S C8S C9S 123.0(7)
N3S C11S H11A 109.7
N3S C11S H11B 109.4
H11A C11S H11B 109.5
N3S C11S H11C 109.3
H11A C11S H11C 109.5
H11B C11S H11C 109.5

loop_
_geom_bond_atom_site_label_1
_geom_bond_atom_site_label_2
_geom_bond_distance
Cl1 C4 1.729(3)
S1 O2 1.429(2)
S1 O1 1.433(2)
S1 N1 1.630(3)
S1 C7 1.759(3)
S2 O3 1.431(2)
S2 O4 1.435(2)
S2 N3 1.584(3)
S2 C5 1.786(3)
N1 C1 1.453(4)
N1 H1N 0.75(4)
N2 C2 1.360(4)
N2 C1 1.444(4)
N2 H2N 0.84(3)
N3 H3N 0.84(4)
N3 H4N 0.81(3)
C1 H1A 0.9900
C1 H1B 0.9900
C2 C3 1.402(4)
C2 C7 1.403(4)
C3 C4 1.377(4)
C3 H3 0.9500
C4 C5 1.405(4)
C5 C6 1.384(4)
C6 C7 1.392(4)
C6 H6 0.9500
O1S C5S 1.267(7)
O1S C1S 1.308(13)
C2S N2S 1.476(6)
C2S C1S 1.531(12)
C2S H2S1 0.9729
C2S H2S2 0.9897
C2S H2S3 0.9710
C2S H2S4 0.9800
C2S H2S5 0.9800
C2S H2S6 0.9800
N2S C5S 1.310(10)
N2S C7S 1.464(9)
C6S C5S 1.533(12)
C6S H6S1 0.9800
C6S H6S2 0.9800
C6S H6S3 0.9800
C7S H7S1 0.9800
C7S H7S2 0.9800
C7S H7S3 0.9800
C1S N1S 1.342(19)
N1S C3S 1.441(18)
N1S C4S 1.466(14)
C4S H4S1 0.9800
C4S H4S2 0.9800
C4S H4S3 0.9800
C3S H3S1 0.9800
C3S H3S2 0.9800
C3S H3S3 0.9800
C10S N3S 1.435(6)
C10S C12S 1.572(10)
C10S H10A 0.9782
C10S H10B 0.9912
C10S H10C 0.9606
C10S H10D 0.9800
C10S H10E 0.9800
C10S H10F 0.9800
O2S C12S 1.250(10)
O2S C8S 1.269(8)
C13S N4S 1.215(13)
C13S H13A 0.9800
C13S H13B 0.9800
C13S H13C 0.9800
N4S C12S 1.329(15)
N4S C14S 1.476(12)
C14S H14A 0.9800
C14S H14B 0.9800
C14S H14C 0.9800
C14S H11A 0.6155
C14S H11C 1.1113
N3S C8S 1.325(12)
N3S C11S 1.449(9)
C8S C9S 1.642(10)
C9S H9S1 0.9800
C9S H9S2 0.9800
C9S H9S3 0.9800
C11S H11A 0.9800
C11S H11B 0.9800
C11S H11C 0.9800

loop_
_geom_hbond_atom_site_label_D
_geom_hbond_atom_site_label_H
_geom_hbond_atom_site_label_A
_geom_hbond_site_symmetry_A
_geom_hbond_distance_DH
_geom_hbond_distance_HA
_geom_hbond_distance_DA
_geom_hbond_angle_DHA
_geom_hbond_publ_flag
N1 H1N O2S 2_645 0.75(3) 2.08(3) 2.834(4) 175(3) yes
N2 H2N O2S . 0.84(4) 2.26(4) 2.912(4) 135(3) yes
N3 H3N O1S 2_545 0.84(4) 2.05(4) 2.881(4) 170(3) yes
N3 H4N O1S 1_545 0.81(3) 2.11(4) 2.873(4) 156(3) yes
C1 H1A O2S . 0.99 2.56 3.100(4) 114 yes
C3 H3 O1 1_565 0.95 2.42 3.275(4) 149 yes

loop_
_geom_torsion_atom_site_label_1
_geom_torsion_atom_site_label_2
_geom_torsion_atom_site_label_3
_geom_torsion_atom_site_label_4
_geom_torsion
O2 S1 N1 C1 63.1(3)
O1 S1 N1 C1 -168.1(2)
C7 S1 N1 C1 -52.1(2)
C2 N2 C1 N1 -39.1(4)
S1 N1 C1 N2 64.2(3)
C1 N2 C2 C3 -176.7(3)
C1 N2 C2 C7 5.5(5)
N2 C2 C3 C4 -179.5(3)
C7 C2 C3 C4 -1.5(4)
C2 C3 C4 C5 -0.5(5)
C2 C3 C4 Cl1 179.7(2)
C3 C4 C5 C6 1.5(4)
Cl1 C4 C5 C6 -178.7(2)
C3 C4 C5 S2 -177.9(2)
Cl1 C4 C5 S2 1.8(4)
O3 S2 C5 C6 -3.1(3)
O4 S2 C5 C6 124.8(2)
N3 S2 C5 C6 -118.8(3)
O3 S2 C5 C4 176.4(3)
O4 S2 C5 C4 -55.8(3)
N3 S2 C5 C4 60.7(3)
C4 C5 C6 C7 -0.4(4)
S2 C5 C6 C7 179.0(2)
C5 C6 C7 C2 -1.7(4)
C5 C6 C7 S1 176.9(2)
N2 C2 C7 C6 -179.5(3)
C3 C2 C7 C6 2.6(4)
N2 C2 C7 S1 2.0(4)
C3 C2 C7 S1 -175.9(2)
O2 S1 C7 C6 87.2(3)
O1 S1 C7 C6 -44.2(3)
N1 S1 C7 C6 -158.3(2)
O2 S1 C7 C2 -94.2(3)
O1 S1 C7 C2 134.4(2)
N1 S1 C7 C2 20.2(3)
C1S C2S N2S C5S -1.0(7)
C1S C2S N2S C7S 173.3(9)
C1S O1S C5S N2S 5.0(7)
C1S O1S C5S C6S -173.7(11)
C7S N2S C5S O1S -179.0(5)
C2S N2S C5S O1S -5.2(6)
C7S N2S C5S C6S -0.2(8)
C2S N2S C5S C6S 173.5(5)
C5S O1S C1S N1S 0.6(5)
C5S O1S C1S C2S -175.8(15)
N2S C2S C1S O1S 171.9(14)
N2S C2S C1S N1S -4.4(5)
O1S C1S N1S C3S -1.9(13)
C2S C1S N1S C3S 175.1(8)
O1S C1S N1S C4S 176.6(7)
C2S C1S N1S C4S -6.4(12)
C8S O2S C12S N4S 1.3(6)
C8S O2S C12S C10S 179.9(13)
C13S N4S C12S O2S -3.6(12)
C14S N4S C12S O2S 169.6(7)
C13S N4S C12S C10S 177.6(8)
C14S N4S C12S C10S -9.2(11)
N3S C10S C12S O2S -178.8(12)
N3S C10S C12S N4S -0.2(5)
C12S C10S N3S C8S -0.2(6)
C12S C10S N3S C11S -178.1(9)
C12S O2S C8S N3S -0.9(7)
C12S O2S C8S C9S 178.8(11)
C10S N3S C8S O2S 1.5(7)
C11S N3S C8S O2S 179.1(6)
C10S N3S C8S C9S -178.2(5)
C11S N3S C8S C9S -0.6(10)
